data_7047930
loop_
_publ_author_name
'Tomaszewski, Patryk'
'Wiszniewski, Marcin'
'Serwatowski, Janusz'
'Wo\'zniak, Krzysztof'
'Durka, Krzysztof'
'Luli\'nski, Sergiusz'

_publ_section_title
;
 Synthesis of tetraarylborates via tetralithio intermediates and the
 effect of polar functional groups and cations on their crystal
 structures.
;
_journal_issue 46
_journal_name_full 'Dalton transactions (Cambridge, England : 2003)'
_journal_page_first 16627
_journal_page_last 16637
_journal_paper_doi 10.1039/c8dt04068k
_journal_volume 47
_journal_year 2018
_chemical_formula_moiety 'C24 H24 B5 O8, 2(H2 O), 2(H1.50 O), H4 N'
_chemical_formula_sum 'C24 H35 B5 N O12'
_chemical_formula_weight 583.58
_chemical_melting_point 'decomposition > 340 C'
_chemical_name_systematic
;
Ammonium tetrakis[4-(dihydroxyboryl)phenyl]borate
;
_space_group_crystal_system orthorhombic
_space_group_IT_number 34
_space_group_name_Hall 'P 2 -2n'
_space_group_name_H-M_alt 'P n n 2'
_symmetry_space_group_name_Hall 'P 2 -2n'
_symmetry_space_group_name_H-M 'P n n 2'
_atom_sites_solution_hydrogens mixed
_audit_creation_method SHELXL-2013
_audit_update_record
;
2018-09-19 deposited with the CCDC.
2018-10-31 downloaded from the CCDC.
;
_cell_angle_alpha 90
_cell_angle_beta 90
_cell_angle_gamma 90
_cell_formula_units_Z 2
_cell_length_a 14.1966(9)
_cell_length_b 8.5378(8)
_cell_length_c 11.9968(16)
_cell_measurement_reflns_used 990
_cell_measurement_temperature 100(2)
_cell_measurement_theta_max 51.1720
_cell_measurement_theta_min 4.7940
_cell_volume 1454.1(3)
_computing_cell_refinement
;
CrysAlisPro, Agilent Technologies,
Version 1.171.37.33 (release 27-03-2014 CrysAlis171 .NET)
(compiled Mar 27 2014,17:12:48)
;
_computing_data_collection
;
CrysAlisPro, Agilent Technologies,
Version 1.171.37.33 (release 27-03-2014 CrysAlis171 .NET)
(compiled Mar 27 2014,17:12:48)
;
_computing_data_reduction
;
CrysAlisPro, Agilent Technologies,
Version 1.171.37.33 (release 27-03-2014 CrysAlis171 .NET)
(compiled Mar 27 2014,17:12:48)
;
_diffrn_ambient_environment N~2~
_diffrn_ambient_temperature 99.98(11)
_diffrn_detector 'CCD plate'
_diffrn_detector_area_resol_mean 5.2195
_diffrn_detector_type Atlas
_diffrn_measured_fraction_theta_full 0.608
_diffrn_measured_fraction_theta_max 0.989
_diffrn_measurement_device 'four-circle diffractometer'
_diffrn_measurement_device_type 'SuperNova, Dual, Cu at zero, Atlas'
_diffrn_radiation_monochromator mirror
_diffrn_radiation_probe x-ray
_diffrn_radiation_type 'Cu K\a'
_diffrn_radiation_wavelength 1.54184
_diffrn_reflns_av_R_equivalents 0.0554
_diffrn_reflns_av_unetI/netI 0.0588
_diffrn_reflns_Laue_measured_fraction_full 0.608
_diffrn_reflns_Laue_measured_fraction_max 0.989
_diffrn_reflns_limit_h_max 14
_diffrn_reflns_limit_h_min -9
_diffrn_reflns_limit_k_max 7
_diffrn_reflns_limit_k_min -8
_diffrn_reflns_limit_l_max 12
_diffrn_reflns_limit_l_min -11
_diffrn_reflns_number 2573
_diffrn_reflns_point_group_measured_fraction_full 0.447
_diffrn_reflns_point_group_measured_fraction_max 0.734
_diffrn_reflns_theta_full 67.679
_diffrn_reflns_theta_max 51.386
_diffrn_reflns_theta_min 4.826
_diffrn_source 'sealed X-ray tube'
_diffrn_source_type 'SuperNova (Cu) X-ray Source'
_exptl_absorpt_coefficient_mu 0.854
_exptl_absorpt_correction_T_max 0.983
_exptl_absorpt_correction_T_min 0.980
_exptl_absorpt_correction_type multi-scan
_exptl_absorpt_process_details
;
CrysAlisPro, Agilent Technologies,
Version 1.171.37.33 (release 27-03-2014 CrysAlis171 .NET)
(compiled Mar 27 2014,17:12:48)
Empirical absorption correction using spherical harmonics,
 implemented in SCALE3 ABSPACK scaling algorithm.
;
_exptl_crystal_colour colorless
_exptl_crystal_density_diffrn 1.335
_exptl_crystal_description block
_exptl_crystal_F_000 616
_exptl_crystal_recrystallization_method 'Re-crystallisation from solvent: Acetone, water'
_exptl_crystal_size_max 0.03
_exptl_crystal_size_mid 0.02
_exptl_crystal_size_min 0.02
_refine_diff_density_max 0.259
_refine_diff_density_min -0.261
_refine_diff_density_rms 0.064
_refine_ls_extinction_method none
_refine_ls_goodness_of_fit_ref 1.072
_refine_ls_hydrogen_treatment mixed
_refine_ls_matrix_type full
_refine_ls_number_parameters 218
_refine_ls_number_reflns 1678
_refine_ls_number_restraints 48
_refine_ls_restrained_S_all 1.092
_refine_ls_R_factor_all 0.0778
_refine_ls_R_factor_gt 0.0684
_refine_ls_shift/su_max 0.000
_refine_ls_shift/su_mean 0.000
_refine_ls_structure_factor_coef Fsqd
_refine_ls_weighting_details 'w=1/[\s^2^(Fo^2^)+(0.1178P)^2^+2.6238P] where P=(Fo^2^+2Fc^2^)/3'
_refine_ls_weighting_scheme calc
_refine_ls_wR_factor_gt 0.1975
_refine_ls_wR_factor_ref 0.2076
_reflns_Friedel_coverage 0.399
_reflns_Friedel_fraction_full 0.269
_reflns_Friedel_fraction_max 0.446
_reflns_number_gt 1609
_reflns_number_total 1678
_reflns_threshold_expression 'I > 2\s(I)'
_cod_data_source_file c8dt04068k2.cif
_cod_data_source_block 3d
_cod_depositor_comments 'Adding full bibliography for 7047930--7047932.cif.'
_cod_database_code 7047930
_shelx_space_group_comment
;
The symmetry employed for this shelxl refinement is uniquely defined
by the following loop, which should always be used as a source of
symmetry information in preference to the above space-group names.
They are only intended as comments.
;
_shelxl_version_number 2013-4

loop_
_space_group_symop_operation_xyz
'x, y, z'
'-x, -y, z'
'x+1/2, -y+1/2, z+1/2'
'-x+1/2, y+1/2, z+1/2'

loop_
_atom_site_label
_atom_site_type_symbol
_atom_site_fract_x
_atom_site_fract_y
_atom_site_fract_z
_atom_site_U_iso_or_equiv
_atom_site_adp_type
_atom_site_occupancy
_atom_site_site_symmetry_order
_atom_site_calc_flag
_atom_site_refinement_flags_posn
_atom_site_refinement_flags_adp
_atom_site_refinement_flags_occupancy
O5 O 0.9159(5) -0.0815(9) 1.0302(10) 0.054(2) Uani 1 1 d D . .
O6 O 0.5899(5) -0.9344(9) 0.5294(10) 0.056(2) Uani 1 1 d D . .
N1 N 1.0000 0.0000 0.5224(16) 0.037(3) Uani 1 2 d DS TU P
H6A H 0.539(7) -0.998(10) 0.54(3) 0.055 Uiso 0.5 1 d D U P
H5A H 0.899(7) -0.002(8) 0.994(8) 0.055 Uiso 1 1 d D U .
H5B H 0.881(9) -0.082(17) 1.087(7) 0.054 Uiso 0.5 1 d D U P
H3A H 0.656(6) -1.069(15) 0.399(8) 0.055 Uiso 1 1 d D U .
H4A H 0.7944 -1.1947 0.2214 0.076 Uiso 1 1 calc R U .
H2A H 0.821(9) 0.187(4) 0.852(14) 0.055 Uiso 1 1 d D U .
H6C H 0.566(6) -0.851(7) 0.506(12) 0.055 Uiso 1 1 d D U .
H5C H 0.970(5) -0.060(15) 1.055(12) 0.055 Uiso 0.5 1 d D U P
H10A H 0.9695 -0.0695 0.5571 0.055 Uiso 1 1 d D U .
H10B H 1.0313 -0.0682 0.4885 0.055 Uiso 1 1 d D U .
H1A H 0.691(6) 0.048(11) 0.6600(16) 0.055 Uiso 1 1 d D U .
O1 O 0.7167(5) 0.0864(9) 0.7164(7) 0.044(3) Uani 1 1 d D . .
C3 C 0.8039(8) -0.1998(14) 0.6132(12) 0.031(3) Uani 1 1 d . U .
H3 H 0.7445 -0.1665 0.5855 0.037 Uiso 1 1 calc R U .
O3 O 0.7025(4) -1.0843(10) 0.3562(9) 0.044(2) Uani 1 1 d D . .
C1 C 0.9370(7) -0.3788(14) 0.5965(12) 0.031(3) Uani 1 1 d . . .
O4 O 0.8202(7) -1.1063(10) 0.2244(9) 0.051(3) Uani 1 1 d D . .
C10 C 0.8312(6) -0.8716(13) 0.3501(13) 0.031(3) Uani 1 1 d . . .
O2 O 0.8340(6) 0.0912(10) 0.8512(10) 0.050(2) Uani 1 1 d D . .
C8 C 0.9615(7) -0.6861(13) 0.3478(11) 0.034(3) Uani 1 1 d . . .
H8 H 1.0155 -0.6472 0.3101 0.041 Uiso 1 1 calc R U .
C7 C 0.9349(6) -0.6168(13) 0.4491(11) 0.028(3) Uani 1 1 d . U .
C9 C 0.9115(7) -0.8100(13) 0.3006(12) 0.036(3) Uani 1 1 d . . .
H9 H 0.9331 -0.8537 0.2324 0.043 Uiso 1 1 calc R U .
C2 C 0.8514(7) -0.3198(13) 0.5573(12) 0.031(3) Uani 1 1 d . U .
H2 H 0.8250 -0.3621 0.4911 0.037 Uiso 1 1 calc R U .
C6 C 0.9711(8) -0.3123(12) 0.6960(11) 0.029(3) Uani 1 1 d . . .
H6 H 1.0274 -0.3530 0.7274 0.035 Uiso 1 1 calc R U .
B2 B 1.0000 -0.5000 0.521(2) 0.024(4) Uani 1 2 d S T P
C12 C 0.8521(7) -0.6811(13) 0.4977(12) 0.031(3) Uani 1 1 d . U .
H12 H 0.8297 -0.6385 0.5659 0.037 Uiso 1 1 calc R U .
B1 B 0.7940(9) 0.0200(17) 0.7577(12) 0.033(4) Uani 1 1 d . . .
C11 C 0.8032(7) -0.8027(14) 0.4495(13) 0.037(3) Uani 1 1 d . . .
H11 H 0.7482 -0.8408 0.4855 0.045 Uiso 1 1 calc R U .
C5 C 0.9266(8) -0.1915(12) 0.7498(13) 0.037(3) Uani 1 1 d . . .
H5 H 0.9535 -0.1495 0.8158 0.045 Uiso 1 1 calc R U .
C4 C 0.8401(6) -0.1272(13) 0.7078(11) 0.029(3) Uani 1 1 d . . .
B3 B 0.7810(10) -1.0198(18) 0.3056(16) 0.044(4) Uani 1 1 d . . .

loop_
_atom_site_aniso_label
_atom_site_aniso_U_11
_atom_site_aniso_U_22
_atom_site_aniso_U_33
_atom_site_aniso_U_23
_atom_site_aniso_U_13
_atom_site_aniso_U_12
O5 0.033(4) 0.061(5) 0.069(7) 0.002(6) 0.004(4) 0.001(4)
O6 0.044(4) 0.046(4) 0.077(7) -0.003(7) 0.000(5) -0.012(4)
N1 0.031(5) 0.027(5) 0.053(7) 0.000 0.000 -0.005(6)
O1 0.032(5) 0.038(5) 0.062(7) -0.003(5) -0.003(5) 0.000(4)
C3 0.024(4) 0.029(5) 0.039(5) 0.003(4) -0.002(4) 0.003(4)
O3 0.024(4) 0.038(5) 0.071(7) -0.007(5) 0.005(5) -0.004(4)
C1 0.019(5) 0.028(7) 0.046(8) 0.014(6) 0.009(5) 0.004(5)
O4 0.071(5) 0.028(5) 0.053(7) -0.008(5) 0.008(5) -0.012(5)
C10 0.020(5) 0.026(7) 0.047(9) -0.002(8) -0.001(6) 0.006(5)
O2 0.061(5) 0.030(5) 0.059(6) -0.008(6) 0.004(5) 0.009(4)
C8 0.023(5) 0.038(8) 0.041(9) -0.002(7) 0.002(6) 0.005(6)
C7 0.025(4) 0.025(5) 0.034(5) 0.001(4) -0.003(4) 0.004(4)
C9 0.031(6) 0.036(8) 0.041(8) -0.007(7) -0.001(6) -0.005(6)
C2 0.026(4) 0.030(5) 0.038(5) -0.002(4) -0.001(4) -0.002(4)
C6 0.027(6) 0.020(6) 0.041(9) -0.004(6) -0.001(6) -0.001(6)
B2 0.019(6) 0.026(7) 0.029(10) 0.000 0.000 0.003(9)
C12 0.030(4) 0.028(5) 0.035(5) -0.004(4) 0.002(4) 0.000(4)
B1 0.034(8) 0.033(8) 0.030(10) -0.004(8) -0.003(6) -0.008(7)
C11 0.023(5) 0.028(7) 0.061(10) 0.004(7) -0.004(6) -0.003(5)
C5 0.041(6) 0.019(6) 0.051(9) 0.001(7) 0.001(6) -0.002(5)
C4 0.019(5) 0.030(7) 0.039(8) 0.000(7) 0.003(5) 0.003(5)
B3 0.038(8) 0.030(9) 0.062(13) 0.006(10) -0.004(8) 0.004(7)

loop_
_atom_type_symbol
_atom_type_description
_atom_type_scat_dispersion_real
_atom_type_scat_dispersion_imag
_atom_type_scat_source
C C 0.0181 0.0091 'International Tables Vol C Tables 4.2.6.8 and 6.1.1.4'
H H 0.0000 0.0000 'International Tables Vol C Tables 4.2.6.8 and 6.1.1.4'
B B 0.0090 0.0039 'International Tables Vol C Tables 4.2.6.8 and 6.1.1.4'
N N 0.0311 0.0180 'International Tables Vol C Tables 4.2.6.8 and 6.1.1.4'
O O 0.0492 0.0322 'International Tables Vol C Tables 4.2.6.8 and 6.1.1.4'

loop_
_geom_angle_atom_site_label_1
_geom_angle_atom_site_label_2
_geom_angle_atom_site_label_3
_geom_angle
_geom_angle_site_symmetry_1
_geom_angle_site_symmetry_3
H5A O5 H5B 105(3) . .
H5A O5 H5C 105(3) . .
H5B O5 H5C 106(3) . .
H6A O6 H6C 104(4) . .
H10A N1 H10B 91.320(18) . .
B1 O1 H1A 120(9) . .
C4 C3 C2 122.7(10) . .
C4 C3 H3 118.7 . .
C2 C3 H3 118.7 . .
B3 O3 H3A 146(9) . .
C6 C1 C2 116.1(11) . .
C6 C1 B2 122.2(10) . .
C2 C1 B2 121.1(13) . .
B3 O4 H4A 110.0(10) . .
C9 C10 C11 116.3(11) . .
C9 C10 B3 122.7(13) . .
C11 C10 B3 120.7(11) . .
B1 O2 H2A 111(10) . .
C9 C8 C7 122.3(11) . .
C9 C8 H8 118.8 . .
C7 C8 H8 118.8 . .
C12 C7 C8 114.5(10) . .
C12 C7 B2 119.5(13) . .
C8 C7 B2 124.9(10) . .
C10 C9 C8 122.1(13) . .
C10 C9 H9 119.0 . .
C8 C9 H9 119.0 . .
C3 C2 C1 121.5(12) . .
C3 C2 H2 119.3 . .
C1 C2 H2 119.3 . .
C5 C6 C1 123.0(11) . .
C5 C6 H6 118.5 . .
C1 C6 H6 118.5 . .
C7 B2 C7 114.9(19) . 2_745
C7 B2 C1 102.6(4) . 2_745
C7 B2 C1 111.9(4) 2_745 2_745
C7 B2 C1 111.9(4) . .
C7 B2 C1 102.6(4) 2_745 .
C1 B2 C1 113.2(18) 2_745 .
C11 C12 C7 122.4(13) . .
C11 C12 H12 118.8 . .
C7 C12 H12 118.8 . .
O1 B1 O2 116.7(12) . .
O1 B1 C4 123.7(12) . .
O2 B1 C4 119.7(11) . .
C12 C11 C10 122.4(12) . .
C12 C11 H11 118.8 . .
C10 C11 H11 118.8 . .
C6 C5 C4 121.1(13) . .
C6 C5 H5 119.5 . .
C4 C5 H5 119.4 . .
C3 C4 C5 115.6(11) . .
C3 C4 B1 121.6(10) . .
C5 C4 B1 122.7(12) . .
O4 B3 O3 115.6(12) . .
O4 B3 C10 120.6(12) . .
O3 B3 C10 123.0(15) . .

loop_
_geom_bond_atom_site_label_1
_geom_bond_atom_site_label_2
_geom_bond_distance
_geom_bond_site_symmetry_2
O5 H5A 0.843(14) .
O5 H5B 0.841(14) .
O5 H5C 0.840(14) .
O6 H6A 0.92(9) .
O6 H6C 0.839(14) .
N1 H10A 0.844(10) .
N1 H10B 0.838(10) .
O1 B1 1.330(16) .
O1 H1A 0.838(14) .
C3 C4 1.392(19) .
C3 C2 1.398(17) .
C3 H3 0.9500 .
O3 B3 1.384(17) .
O3 H3A 0.842(14) .
C1 C6 1.408(19) .
C1 C2 1.397(15) .
C1 B2 1.64(2) .
O4 B3 1.34(2) .
O4 H4A 0.839(14) .
C10 C9 1.389(17) .
C10 C11 1.39(2) .
C10 B3 1.55(2) .
O2 B1 1.397(18) .
O2 H2A 0.840(14) .
C8 C9 1.395(16) .
C8 C7 1.403(18) .
C8 H8 0.9500 .
C7 C12 1.423(15) .
C7 B2 1.613(19) .
C9 H9 0.9500 .
C2 H2 0.9500 .
C6 C5 1.370(15) .
C6 H6 0.9500 .
B2 C7 1.613(19) 2_745
B2 C1 1.64(2) 2_745
C12 C11 1.376(16) .
C12 H12 0.9500 .
B1 C4 1.538(18) .
C11 H11 0.9500 .
C5 C4 1.436(16) .
C5 H5 0.9500 .

loop_
_geom_torsion_atom_site_label_1
_geom_torsion_atom_site_label_2
_geom_torsion_atom_site_label_3
_geom_torsion_atom_site_label_4
_geom_torsion
_geom_torsion_site_symmetry_4
C9 C8 C7 C12 -1.3(16) .
C9 C8 C7 B2 166.4(11) .
C11 C10 C9 C8 0.1(17) .
B3 C10 C9 C8 -173.4(11) .
C7 C8 C9 C10 0.9(17) .
C4 C3 C2 C1 2.9(17) .
C6 C1 C2 C3 1.0(16) .
B2 C1 C2 C3 -170.7(10) .
C2 C1 C6 C5 -3.1(16) .
B2 C1 C6 C5 168.5(11) .
C12 C7 B2 C7 -156.7(10) 2_745
C8 C7 B2 C7 36.2(10) 2_745
C12 C7 B2 C1 81.6(12) 2_745
C8 C7 B2 C1 -85.6(17) 2_745
C12 C7 B2 C1 -40.2(17) .
C8 C7 B2 C1 152.7(12) .
C6 C1 B2 C7 153.7(11) .
C2 C1 B2 C7 -35.1(18) .
C6 C1 B2 C7 -82.6(16) 2_745
C2 C1 B2 C7 88.7(12) 2_745
C6 C1 B2 C1 38.3(9) 2_745
C2 C1 B2 C1 -150.5(11) 2_745
C8 C7 C12 C11 0.8(16) .
B2 C7 C12 C11 -167.6(10) .
C7 C12 C11 C10 0.1(18) .
C9 C10 C11 C12 -0.6(17) .
B3 C10 C11 C12 173.1(12) .
C1 C6 C5 C4 1.4(17) .
C2 C3 C4 C5 -4.5(16) .
C2 C3 C4 B1 170.8(11) .
C6 C5 C4 C3 2.4(16) .
C6 C5 C4 B1 -172.9(11) .
O1 B1 C4 C3 1.2(18) .
O2 B1 C4 C3 -178.5(11) .
O1 B1 C4 C5 176.2(11) .
O2 B1 C4 C5 -3.5(18) .
C9 C10 B3 O4 8(2) .
C11 C10 B3 O4 -165.1(13) .
C9 C10 B3 O3 178.1(12) .
C11 C10 B3 O3 4.8(19) .
